data_4117914
loop_
_publ_author_name
'Myles B. Herbert'
'Yu Lan'
'Benjamin K. Keitz'
'Peng Liu'
'Koji Endo'
'Michael W. Day'
'K. N. Houk'
'Robert H. Grubbs'

_publ_section_title
;
 Decomposition Pathways of Z-Selective Ruthenium Metathesis Catalysts
;
_journal_name_full 'Journal of the American Chemical Society'
_journal_page_first 7861
_journal_page_last 7866
_journal_paper_doi 10.1021/ja301108m
_journal_volume 134
_journal_year 2012
_chemical_formula_moiety 'C27 H28 Cl2 N2 O Ru'
_chemical_formula_sum 'C27 H28 Cl2 N2 O Ru'
_chemical_formula_weight 568.48
_chemical_name_systematic
;
 ?
;
_space_group_IT_number 15
_symmetry_cell_setting monoclinic
_symmetry_space_group_name_Hall '-C 2yc'
_symmetry_space_group_name_H-M 'C 1 2/c 1'
_atom_sites_solution_hydrogens geom
_atom_sites_solution_primary direct
_atom_sites_solution_secondary difmap
_audit_creation_method SHELXL-97
_cell_angle_alpha 90.00
_cell_angle_beta 123.744(2)
_cell_angle_gamma 90.00
_cell_formula_units_Z 8
_cell_length_a 29.5590(13)
_cell_length_b 10.0593(4)
_cell_length_c 19.4668(9)
_cell_measurement_reflns_used 9861
_cell_measurement_temperature 100(2)
_cell_measurement_theta_max 30.41
_cell_measurement_theta_min 2.19
_cell_volume 4813.1(4)
_computing_cell_refinement 'Bruker SAINT-Plus v7.66A'
_computing_data_collection 'Bruker APEX2 v2009.7-0'
_computing_data_reduction 'Bruker SAINT-Plus v7.66A'
_computing_molecular_graphics 'Bruker XP v5.1'
_computing_publication_material 'Bruker XCIF 2008'
_computing_structure_refinement 'SHELXL-97 (Sheldrick, 2008)'
_computing_structure_solution 'SHELXS-97 (Sheldrick, 2008)'
_diffrn_ambient_temperature 100(2)
_diffrn_measured_fraction_theta_full 0.995
_diffrn_measured_fraction_theta_max 0.995
_diffrn_measurement_device_type 'Bruker KAPPA APEX II'
_diffrn_measurement_method '\w scans; 16 settings'
_diffrn_radiation_monochromator graphite
_diffrn_radiation_source 'fine-focus sealed tube'
_diffrn_radiation_type MoK\a
_diffrn_radiation_wavelength 0.71073
_diffrn_reflns_av_R_equivalents 0.0743
_diffrn_reflns_av_sigmaI/netI 0.0429
_diffrn_reflns_limit_h_max 42
_diffrn_reflns_limit_h_min -42
_diffrn_reflns_limit_k_max 14
_diffrn_reflns_limit_k_min -14
_diffrn_reflns_limit_l_max 27
_diffrn_reflns_limit_l_min -27
_diffrn_reflns_number 87437
_diffrn_reflns_theta_full 30.57
_diffrn_reflns_theta_max 30.57
_diffrn_reflns_theta_min 2.11
_exptl_absorpt_coefficient_mu 0.897
_exptl_absorpt_correction_T_max 0.9078
_exptl_absorpt_correction_T_min 0.8340
_exptl_absorpt_correction_type none
_exptl_crystal_colour 'Dark green'
_exptl_crystal_density_diffrn 1.569
_exptl_crystal_description Block
_exptl_crystal_F_000 2320
_exptl_crystal_size_max 0.21
_exptl_crystal_size_mid 0.16
_exptl_crystal_size_min 0.11
_refine_diff_density_max 1.492
_refine_diff_density_min -0.784
_refine_diff_density_rms 0.099
_refine_ls_extinction_method none
_refine_ls_goodness_of_fit_ref 1.877
_refine_ls_hydrogen_treatment Riding
_refine_ls_matrix_type 'Full matrix'
_refine_ls_number_parameters 302
_refine_ls_number_reflns 7362
_refine_ls_number_restraints 0
_refine_ls_restrained_S_all 1.877
_refine_ls_R_factor_all 0.0556
_refine_ls_R_factor_gt 0.0351
_refine_ls_shift/su_max 0.001
_refine_ls_shift/su_mean 0.000
_refine_ls_structure_factor_coef Fsqd
_refine_ls_weighting_details w=1/s^2^(Fo^2^)
_refine_ls_weighting_scheme sigma
_refine_ls_wR_factor_gt 0.0531
_refine_ls_wR_factor_ref 0.0544
_reflns_number_gt 5532
_reflns_number_total 7362
_reflns_threshold_expression >2sigma(I)
_cod_data_source_file ja301108m_si_005.cif
_cod_data_source_block mbh01
_cod_depositor_comments
;
The following automatic conversions were performed:

'_atom_sites_solution_primary' value 'direct methods' was changed to
'direct'.

'_atom_sites_solution_secondary' value 'Difference Fourier map' was
changed to 'difmap'.

'_atom_sites_solution_hydrogens' value 'Geometric positions' was
changed to 'geom'.

Automatic conversion script
Id: cif_fix_values 6452 2018-10-05 10:23:21Z andrius 
;
_cod_database_code 4117914

loop_
_symmetry_equiv_pos_as_xyz
'x, y, z'
'-x, y, -z+1/2'
'x+1/2, y+1/2, z'
'-x+1/2, y+1/2, -z+1/2'
'-x, -y, -z'
'x, -y, z-1/2'
'-x+1/2, -y+1/2, -z'
'x+1/2, -y+1/2, z-1/2'

loop_
_atom_site_label
_atom_site_type_symbol
_atom_site_fract_x
_atom_site_fract_y
_atom_site_fract_z
_atom_site_U_iso_or_equiv
_atom_site_adp_type
_atom_site_occupancy
_atom_site_symmetry_multiplicity
_atom_site_calc_flag
_atom_site_refinement_flags
Ru1 Ru 0.880871(7) 0.849721(19) 0.290131(11) 0.01651(5) Uani 1 1 d .
Cl1 Cl 0.91333(2) 0.69727(6) 0.23623(4) 0.02291(14) Uani 1 1 d .
Cl2 Cl 0.87657(2) 0.96508(6) 0.39096(3) 0.02370(14) Uani 1 1 d .
O1 O 0.95237(6) 0.97987(15) 0.32663(9) 0.0179(4) Uani 1 1 d .
N1 N 0.80531(7) 0.68717(19) 0.30343(11) 0.0213(5) Uani 1 1 d .
N2 N 0.76277(7) 0.78686(18) 0.18240(11) 0.0181(4) Uani 1 1 d .
C1 C 0.81356(9) 0.7652(2) 0.25495(14) 0.0193(5) Uani 1 1 d .
C2 C 0.74863(8) 0.6434(3) 0.26218(14) 0.0263(6) Uani 1 1 d .
H2A H 0.7365 0.6435 0.3005 0.032 Uiso 1 1 calc R
H2B H 0.7432 0.5537 0.2378 0.032 Uiso 1 1 calc R
C3 C 0.71992(9) 0.7488(2) 0.19652(15) 0.0259(6) Uani 1 1 d .
H3A H 0.7091 0.8251 0.2164 0.031 Uiso 1 1 calc R
H3B H 0.6873 0.7126 0.1457 0.031 Uiso 1 1 calc R
C4 C 0.84953(9) 0.6248(2) 0.37748(14) 0.0215(6) Uani 1 1 d .
C5 C 0.88466(10) 0.5427(2) 0.37087(15) 0.0254(6) Uani 1 1 d .
H5 H 0.8791 0.5270 0.3186 0.030 Uiso 1 1 calc R
C6 C 0.92802(10) 0.4836(3) 0.44156(16) 0.0311(7) Uani 1 1 d .
H6 H 0.9525 0.4276 0.4378 0.037 Uiso 1 1 calc R
C7 C 0.93552(11) 0.5060(3) 0.51667(16) 0.0330(7) Uani 1 1 d .
H7 H 0.9656 0.4666 0.5650 0.040 Uiso 1 1 calc R
C8 C 0.89989(10) 0.5852(3) 0.52267(15) 0.0287(6) Uani 1 1 d .
H8 H 0.9052 0.5981 0.5750 0.034 Uiso 1 1 calc R
C9 C 0.85599(9) 0.6471(3) 0.45291(14) 0.0256(6) Uani 1 1 d .
C10 C 0.81895(10) 0.7341(3) 0.46148(15) 0.0347(7) Uani 1 1 d .
H10A H 0.8083 0.8103 0.4242 0.052 Uiso 1 1 calc R
H10B H 0.8376 0.7656 0.5186 0.052 Uiso 1 1 calc R
H10C H 0.7865 0.6838 0.4473 0.052 Uiso 1 1 calc R
C11 C 0.75553(8) 0.8587(2) 0.11484(13) 0.0174(5) Uani 1 1 d .
C12 C 0.70837(9) 0.8392(2) 0.03418(13) 0.0209(5) Uani 1 1 d .
C13 C 0.70554(9) 0.9020(2) -0.03092(14) 0.0238(6) Uani 1 1 d .
H13 H 0.6737 0.8898 -0.0848 0.029 Uiso 1 1 calc R
C14 C 0.74608(9) 0.9812(2) -0.02230(14) 0.0248(6) Uani 1 1 d .
H14 H 0.7429 1.0208 -0.0691 0.030 Uiso 1 1 calc R
C15 C 0.79179(9) 1.0021(2) 0.05633(14) 0.0217(6) Uani 1 1 d .
H15 H 0.8204 1.0562 0.0633 0.026 Uiso 1 1 calc R
C16 C 0.79672(9) 0.9455(2) 0.12547(13) 0.0171(5) Uani 1 1 d .
C17 C 0.66186(9) 0.7469(3) 0.01237(15) 0.0315(7) Uani 1 1 d .
H17A H 0.6409 0.7842 0.0329 0.047 Uiso 1 1 calc R
H17B H 0.6764 0.6598 0.0379 0.047 Uiso 1 1 calc R
H17C H 0.6382 0.7367 -0.0478 0.047 Uiso 1 1 calc R
C18 C 0.84739(9) 0.9718(2) 0.20643(13) 0.0174(5) Uani 1 1 d .
C19 C 0.87683(9) 1.0988(2) 0.22406(13) 0.0157(5) Uani 1 1 d .
C20 C 0.85337(9) 1.2196(2) 0.18535(13) 0.0182(5) Uani 1 1 d .
H20 H 0.8159 1.2215 0.1416 0.022 Uiso 1 1 calc R
C21 C 0.88268(9) 1.3362(2) 0.20841(13) 0.0219(5) Uani 1 1 d .
H21 H 0.8656 1.4169 0.1807 0.026 Uiso 1 1 calc R
C22 C 0.93696(9) 1.3352(2) 0.27185(13) 0.0241(6) Uani 1 1 d .
H22 H 0.9574 1.4153 0.2874 0.029 Uiso 1 1 calc R
C23 C 0.96210(9) 1.2175(2) 0.31327(14) 0.0209(6) Uani 1 1 d .
H23 H 0.9995 1.2173 0.3573 0.025 Uiso 1 1 calc R
C24 C 0.93226(9) 1.1011(2) 0.28974(13) 0.0169(5) Uani 1 1 d .
C25 C 1.00923(8) 0.9679(2) 0.39865(13) 0.0203(6) Uani 1 1 d .
H25 H 1.0178 1.0438 0.4372 0.024 Uiso 1 1 calc R
C26 C 1.01215(8) 0.8405(2) 0.44062(13) 0.0240(6) Uani 1 1 d .
H26A H 0.9841 0.8403 0.4527 0.036 Uiso 1 1 calc R
H26B H 1.0481 0.8323 0.4923 0.036 Uiso 1 1 calc R
H26C H 1.0062 0.7655 0.4044 0.036 Uiso 1 1 calc R
C27 C 1.04717(9) 0.9713(3) 0.36997(15) 0.0291(6) Uani 1 1 d .
H27A H 1.0408 0.8931 0.3357 0.044 Uiso 1 1 calc R
H27B H 1.0849 0.9709 0.4180 0.044 Uiso 1 1 calc R
H27C H 1.0405 1.0522 0.3375 0.044 Uiso 1 1 calc R

loop_
_atom_site_aniso_label
_atom_site_aniso_U_11
_atom_site_aniso_U_22
_atom_site_aniso_U_33
_atom_site_aniso_U_23
_atom_site_aniso_U_13
_atom_site_aniso_U_12
Ru1 0.01124(9) 0.01461(9) 0.01921(9) 0.00003(9) 0.00568(7) 0.00012(9)
Cl1 0.0218(3) 0.0187(3) 0.0272(3) -0.0026(2) 0.0130(3) -0.0010(2)
Cl2 0.0193(3) 0.0244(4) 0.0233(3) -0.0037(3) 0.0093(3) 0.0002(3)
O1 0.0087(8) 0.0152(9) 0.0214(9) -0.0001(7) 0.0030(7) -0.0002(7)
N1 0.0133(10) 0.0228(12) 0.0255(11) 0.0021(9) 0.0094(9) -0.0016(8)
N2 0.0095(10) 0.0177(11) 0.0218(11) -0.0002(8) 0.0054(9) -0.0007(8)
C1 0.0196(13) 0.0152(13) 0.0247(13) -0.0002(10) 0.0133(11) 0.0046(10)
C2 0.0172(12) 0.0282(15) 0.0335(14) 0.0018(13) 0.0141(11) -0.0047(12)
C3 0.0156(13) 0.0266(15) 0.0337(15) 0.0014(11) 0.0126(12) -0.0037(11)
C4 0.0161(12) 0.0199(15) 0.0265(13) 0.0036(10) 0.0105(11) -0.0038(10)
C5 0.0253(14) 0.0235(15) 0.0302(14) 0.0000(11) 0.0172(12) -0.0033(12)
C6 0.0230(14) 0.0277(16) 0.0394(17) 0.0062(13) 0.0154(13) 0.0054(12)
C7 0.0274(16) 0.0317(17) 0.0313(16) 0.0077(13) 0.0109(13) 0.0013(13)
C8 0.0270(15) 0.0317(16) 0.0243(14) 0.0000(11) 0.0123(12) -0.0063(12)
C9 0.0236(13) 0.0234(14) 0.0313(14) -0.0011(12) 0.0162(11) -0.0029(12)
C10 0.0340(17) 0.0405(19) 0.0331(16) -0.0002(13) 0.0208(13) 0.0025(14)
C11 0.0132(11) 0.0137(12) 0.0227(12) -0.0029(10) 0.0083(9) 0.0014(10)
C12 0.0129(11) 0.0172(13) 0.0255(13) -0.0036(11) 0.0062(10) 0.0006(11)
C13 0.0140(12) 0.0220(14) 0.0204(13) -0.0025(10) 0.0002(10) 0.0015(10)
C14 0.0233(14) 0.0229(15) 0.0198(13) 0.0024(11) 0.0067(11) 0.0023(11)
C15 0.0157(12) 0.0191(14) 0.0257(14) -0.0004(10) 0.0085(11) -0.0013(10)
C16 0.0114(11) 0.0153(13) 0.0196(12) -0.0021(10) 0.0056(10) 0.0020(9)
C17 0.0189(14) 0.0341(17) 0.0290(15) -0.0057(12) 0.0055(12) -0.0076(12)
C18 0.0117(11) 0.0180(13) 0.0218(12) -0.0015(10) 0.0090(10) 0.0022(10)
C19 0.0124(12) 0.0155(12) 0.0173(12) -0.0025(9) 0.0072(10) -0.0022(9)
C20 0.0119(12) 0.0204(14) 0.0185(12) 0.0011(10) 0.0060(10) -0.0002(10)
C21 0.0223(13) 0.0160(14) 0.0227(12) 0.0021(11) 0.0095(10) 0.0024(11)
C22 0.0256(13) 0.0158(14) 0.0280(13) -0.0026(11) 0.0131(11) -0.0052(11)
C23 0.0142(12) 0.0211(14) 0.0216(13) -0.0037(10) 0.0062(10) -0.0032(10)
C24 0.0152(12) 0.0137(12) 0.0216(12) 0.0016(9) 0.0101(10) 0.0029(9)
C25 0.0081(11) 0.0245(15) 0.0175(12) -0.0018(10) 0.0003(10) -0.0003(10)
C26 0.0136(12) 0.0226(14) 0.0237(13) 0.0032(11) 0.0029(10) 0.0029(11)
C27 0.0142(13) 0.0361(17) 0.0307(15) 0.0074(12) 0.0086(11) 0.0059(12)

loop_
_atom_type_symbol
_atom_type_description
_atom_type_scat_dispersion_real
_atom_type_scat_dispersion_imag
_atom_type_scat_source
C C 0.0033 0.0016 'International Tables Vol C Tables 4.2.6.8 and 6.1.1.4'
H H 0.0000 0.0000 'International Tables Vol C Tables 4.2.6.8 and 6.1.1.4'
N N 0.0061 0.0033 'International Tables Vol C Tables 4.2.6.8 and 6.1.1.4'
O O 0.0106 0.0060 'International Tables Vol C Tables 4.2.6.8 and 6.1.1.4'
Ru Ru -1.2594 0.8363 'International Tables Vol C Tables 4.2.6.8 and 6.1.1.4'
Cl Cl 0.1484 0.1585 'International Tables Vol C Tables 4.2.6.8 and 6.1.1.4'

loop_
_geom_angle_atom_site_label_1
_geom_angle_atom_site_label_2
_geom_angle_atom_site_label_3
_geom_angle
_geom_angle_publ_flag
C18 Ru1 C1 92.23(10) yes
C18 Ru1 O1 80.72(8) yes
C1 Ru1 O1 170.69(8) yes
C18 Ru1 Cl2 99.17(7) yes
C1 Ru1 Cl2 89.44(7) yes
O1 Ru1 Cl2 85.73(4) yes
C18 Ru1 Cl1 101.17(7) yes
C1 Ru1 Cl1 98.77(7) yes
O1 Ru1 Cl1 88.61(4) yes
Cl2 Ru1 Cl1 157.69(2) yes
C24 O1 C25 120.16(17) ?
C24 O1 Ru1 107.18(12) ?
C25 O1 Ru1 128.93(13) ?
C1 N1 C2 112.77(19) ?
C1 N1 C4 122.4(2) ?
C2 N1 C4 122.76(19) ?
C11 N2 C1 123.1(2) ?
C11 N2 C3 126.94(17) ?
C1 N2 C3 108.73(19) ?
N1 C1 N2 106.8(2) ?
N1 C1 Ru1 124.46(17) ?
N2 C1 Ru1 128.05(18) ?
N1 C2 C3 100.77(19) ?
C2 C3 N2 101.64(18) ?
C5 C4 C9 121.6(2) ?
C5 C4 N1 118.4(2) ?
C9 C4 N1 120.1(2) ?
C6 C5 C4 119.3(2) ?
C5 C6 C7 120.0(3) ?
C8 C7 C6 120.5(2) ?
C7 C8 C9 121.1(3) ?
C8 C9 C10 119.9(2) ?
C8 C9 C4 117.6(2) ?
C10 C9 C4 122.5(2) ?
N2 C11 C16 120.46(19) ?
N2 C11 C12 120.5(2) ?
C16 C11 C12 118.9(2) ?
C13 C12 C11 118.4(2) ?
C13 C12 C17 116.3(2) ?
C11 C12 C17 125.2(2) ?
C12 C13 C14 123.5(2) ?
C13 C14 C15 118.3(2) ?
C16 C15 C14 121.4(2) ?
C15 C16 C11 119.4(2) ?
C15 C16 C18 117.3(2) ?
C11 C16 C18 123.2(2) ?
C19 C18 C16 121.5(2) ?
C19 C18 Ru1 114.61(15) ?
C16 C18 Ru1 123.85(17) ?
C24 C19 C20 117.0(2) ?
C24 C19 C18 117.6(2) ?
C20 C19 C18 125.2(2) ?
C21 C20 C19 122.2(2) ?
C22 C21 C20 119.6(2) ?
C21 C22 C23 120.5(2) ?
C22 C23 C24 119.4(2) ?
O1 C24 C23 124.6(2) ?
O1 C24 C19 114.00(19) ?
C23 C24 C19 121.4(2) ?
O1 C25 C27 109.58(18) ?
O1 C25 C26 106.13(18) ?
C27 C25 C26 113.2(2) ?

loop_
_geom_bond_atom_site_label_1
_geom_bond_atom_site_label_2
_geom_bond_distance
_geom_bond_publ_flag
Ru1 C18 1.830(2) yes
Ru1 C1 1.907(2) yes
Ru1 O1 2.2399(15) yes
Ru1 Cl2 2.3437(6) yes
Ru1 Cl1 2.3435(7) yes
O1 C24 1.372(2) ?
O1 C25 1.479(2) ?
N1 C1 1.350(3) ?
N1 C2 1.467(3) ?
N1 C4 1.445(3) ?
N2 C11 1.409(3) ?
N2 C1 1.393(3) ?
N2 C3 1.488(3) ?
C2 C3 1.507(3) ?
C4 C5 1.388(3) ?
C4 C9 1.390(3) ?
C5 C6 1.389(3) ?
C6 C7 1.370(3) ?
C7 C8 1.376(4) ?
C8 C9 1.399(3) ?
C9 C10 1.482(3) ?
C11 C16 1.417(3) ?
C11 C12 1.420(3) ?
C12 C13 1.376(3) ?
C12 C17 1.511(3) ?
C13 C14 1.369(3) ?
C14 C15 1.384(3) ?
C15 C16 1.393(3) ?
C16 C18 1.475(3) ?
C18 C19 1.475(3) ?
C19 C24 1.412(3) ?
C19 C20 1.395(3) ?
C20 C21 1.377(3) ?
C21 C22 1.378(3) ?
C22 C23 1.392(3) ?
C23 C24 1.382(3) ?
C25 C27 1.505(3) ?
C25 C26 1.496(3) ?
